data_4029977
loop_
_publ_author_name
'Porter, Thomas R.'
'Kaminsky, Werner'
'Mayer, James M.'

_publ_section_title
;
 Preparation, structural characterization, and thermochemistry of an
 isolable 4-arylphenoxyl radical.
;
_journal_issue 20
_journal_name_full 'The Journal of organic chemistry'
_journal_page_first 9451
_journal_page_last 9454
_journal_paper_doi 10.1021/jo501531a
_journal_volume 79
_journal_year 2014
_chemical_formula_moiety 'C20 H24 N O3'
_chemical_formula_sum 'C20 H24 N O3'
_chemical_formula_weight 326.4
_chemical_name_common trp030514
_chemical_name_systematic
;
 trp030514
;
_space_group_IT_number 61
_symmetry_cell_setting orthorhombic
_symmetry_Int_Tables_number 61
_symmetry_space_group_name_Hall '-P 2ac 2ab'
_symmetry_space_group_name_H-M 'P b c a'
_atom_sites_solution_hydrogens geom
_atom_sites_solution_primary direct
_atom_sites_solution_secondary difmap
_audit_conform_dict_location ftp://ftp.iucr.org/pub/cif_core.dic
_audit_conform_dict_name cif_core.dic
_audit_conform_dict_version 2.4
_audit_creation_date 2014-05-28T09:30:33-00:00
_audit_creation_method 'WinGX routine CIF_UPDATE'
_cell_angle_alpha 90
_cell_angle_beta 90
_cell_angle_gamma 90
_cell_formula_units_Z 8
_cell_length_a 12.0741(8)
_cell_length_b 13.1671(8)
_cell_length_c 22.1093(14)
_cell_measurement_reflns_used 240
_cell_measurement_temperature 100(2)
_cell_measurement_theta_max 20
_cell_measurement_theta_min 3
_cell_volume 3515.0(4)
_computing_cell_refinement 'SAINT (Bruker, 2007)'
_computing_data_collection 'APEX2 (Bruker, 2007)'
_computing_data_reduction 'SAINT (Bruker, 2007)'
_computing_molecular_graphics 'ORTEP-3 for Windows (Farrugia, 1997)'
_computing_publication_material 'SHELXL-97 (Sheldrick, 1997)'
_computing_structure_refinement 'SHELXL-97 (Sheldrick, 2008)'
_computing_structure_solution 'SHELXS97 (Sheldrick, 1997)'
_diffrn_ambient_temperature 100(2)
_diffrn_measured_fraction_theta_full 1
_diffrn_measured_fraction_theta_max 0.996
_diffrn_measurement_device_type 'Bruker APEXII CCD area-detector'
_diffrn_measurement_method '\f and \w scans'
_diffrn_radiation_monochromator graphite
_diffrn_radiation_type MoK\a
_diffrn_radiation_wavelength 0.71073
_diffrn_reflns_av_R_equivalents 0.0472
_diffrn_reflns_av_unetI/netI 0.019
_diffrn_reflns_limit_h_max 16
_diffrn_reflns_limit_h_min -16
_diffrn_reflns_limit_k_max 17
_diffrn_reflns_limit_k_min -17
_diffrn_reflns_limit_l_max 29
_diffrn_reflns_limit_l_min -29
_diffrn_reflns_number 116007
_diffrn_reflns_theta_full 25
_diffrn_reflns_theta_max 28.37
_diffrn_reflns_theta_min 2.47
_diffrn_source 'fine-focus sealed tube'
_exptl_absorpt_coefficient_mu 0.082
_exptl_absorpt_correction_T_max 0.9992
_exptl_absorpt_correction_T_min 0.9678
_exptl_absorpt_correction_type multi-scan
_exptl_absorpt_process_details '(SADABS; Bruker, 2007)'
_exptl_crystal_colour black
_exptl_crystal_density_diffrn 1.234
_exptl_crystal_density_method 'not measured'
_exptl_crystal_description prism
_exptl_crystal_F_000 1400
_exptl_crystal_size_max 0.4
_exptl_crystal_size_mid 0.1
_exptl_crystal_size_min 0.01
_refine_diff_density_max 0.333
_refine_diff_density_min -0.19
_refine_diff_density_rms 0.042
_refine_ls_extinction_method none
_refine_ls_goodness_of_fit_ref 1.012
_refine_ls_hydrogen_treatment constr
_refine_ls_matrix_type full
_refine_ls_number_parameters 223
_refine_ls_number_reflns 4383
_refine_ls_number_restraints 0
_refine_ls_restrained_S_all 1.012
_refine_ls_R_factor_all 0.0571
_refine_ls_R_factor_gt 0.0397
_refine_ls_shift/su_max 0.008
_refine_ls_shift/su_mean 0
_refine_ls_structure_factor_coef Fsqd
_refine_ls_weighting_details 'calc w=1/[\s^2^(Fo^2^)+(0.0514P)^2^+1.3241P] where P=(Fo^2^+2Fc^2^)/3'
_refine_ls_weighting_scheme calc
_refine_ls_wR_factor_gt 0.0965
_refine_ls_wR_factor_ref 0.1058
_reflns_number_gt 3428
_reflns_number_total 4383
_reflns_threshold_expression >2\s(I)
_cod_data_source_file jo501531a_si_002.cif
_cod_data_source_block trp030514_0m
_cod_depositor_comments 'Adding full bibliography for 4029976--4029977.cif.'
_cod_database_code 4029977

loop_
_symmetry_equiv_pos_as_xyz
'x, y, z'
'x+1/2, -y+1/2, -z'
'-x, y+1/2, -z+1/2'
'-x+1/2, -y, z+1/2'
'-x, -y, -z'
'-x-1/2, y-1/2, z'
'x, -y-1/2, z-1/2'
'x-1/2, y, -z-1/2'

loop_
_atom_site_label
_atom_site_type_symbol
_atom_site_fract_x
_atom_site_fract_y
_atom_site_fract_z
_atom_site_U_iso_or_equiv
_atom_site_adp_type
_atom_site_occupancy
_atom_site_symmetry_multiplicity
_atom_site_calc_flag
_atom_site_refinement_flags
C1 C 0.83613(9) 0.20982(8) 0.17224(5) 0.0167(2) Uani 1 1 d .
C2 C 0.92468(9) 0.19994(8) 0.12697(5) 0.0168(2) Uani 1 1 d .
C3 C 0.97054(9) 0.28686(8) 0.10394(5) 0.0169(2) Uani 1 1 d .
H3 H 1.0248 0.2811 0.073 0.02 Uiso 1 1 calc R
C4 C 0.94037(9) 0.38525(8) 0.12439(5) 0.0160(2) Uani 1 1 d .
C5 C 0.86264(9) 0.39374(8) 0.17247(5) 0.0166(2) Uani 1 1 d .
H5 H 0.8455 0.4593 0.1877 0.02 Uiso 1 1 calc R
C6 C 0.81156(9) 0.31094(8) 0.19768(5) 0.0158(2) Uani 1 1 d .
C7 C 0.99324(9) 0.47637(8) 0.09841(5) 0.0162(2) Uani 1 1 d .
C8 C 1.09218(9) 0.47025(9) 0.06501(5) 0.0191(2) Uani 1 1 d .
H8 H 1.1241 0.4056 0.0573 0.023 Uiso 1 1 calc R
C9 C 1.14401(10) 0.55643(9) 0.04313(5) 0.0206(2) Uani 1 1 d .
H9 H 1.2105 0.5513 0.0204 0.025 Uiso 1 1 calc R
C10 C 1.09709(10) 0.65048(9) 0.05503(5) 0.0205(2) Uani 1 1 d .
C11 C 0.99817(11) 0.66026(9) 0.08597(6) 0.0229(3) Uani 1 1 d .
H11 H 0.9663 0.7253 0.0925 0.028 Uiso 1 1 calc R
C12 C 0.94649(10) 0.57349(9) 0.10726(5) 0.0206(2) Uani 1 1 d .
H12 H 0.8782 0.5794 0.1283 0.025 Uiso 1 1 calc R
C13 C 0.73059(10) 0.31815(8) 0.25073(5) 0.0174(2) Uani 1 1 d .
C14 C 0.77054(11) 0.25087(10) 0.30359(6) 0.0250(3) Uani 1 1 d .
H14A H 0.7716 0.1797 0.2907 0.038 Uiso 1 1 calc R
H14B H 0.7201 0.2586 0.338 0.038 Uiso 1 1 calc R
H14C H 0.8453 0.2716 0.3156 0.038 Uiso 1 1 calc R
C15 C 0.72201(11) 0.42714(9) 0.27471(6) 0.0227(3) Uani 1 1 d .
H15A H 0.7947 0.4494 0.2893 0.034 Uiso 1 1 calc R
H15B H 0.6685 0.4295 0.308 0.034 Uiso 1 1 calc R
H15C H 0.6974 0.4722 0.2421 0.034 Uiso 1 1 calc R
C16 C 0.61381(10) 0.28493(9) 0.23029(6) 0.0220(3) Uani 1 1 d .
H16A H 0.5906 0.3262 0.1956 0.033 Uiso 1 1 calc R
H16B H 0.5614 0.2944 0.2637 0.033 Uiso 1 1 calc R
H16C H 0.6153 0.2131 0.2186 0.033 Uiso 1 1 calc R
C17 C 0.96481(10) 0.09383(8) 0.10928(6) 0.0207(3) Uani 1 1 d .
C18 C 0.87092(11) 0.02889(9) 0.08211(6) 0.0252(3) Uani 1 1 d .
H18A H 0.8376 0.065 0.0479 0.038 Uiso 1 1 calc R
H18B H 0.8143 0.0165 0.113 0.038 Uiso 1 1 calc R
H18C H 0.9011 -0.0361 0.0682 0.038 Uiso 1 1 calc R
C19 C 1.01174(11) 0.04202(9) 0.16620(6) 0.0272(3) Uani 1 1 d .
H19A H 1.0363 -0.0268 0.156 0.041 Uiso 1 1 calc R
H19B H 0.9541 0.0385 0.1973 0.041 Uiso 1 1 calc R
H19C H 1.0747 0.0814 0.1815 0.041 Uiso 1 1 calc R
C20 C 1.05850(11) 0.09905(10) 0.06293(7) 0.0286(3) Uani 1 1 d .
H20A H 1.0317 0.1322 0.026 0.043 Uiso 1 1 calc R
H20B H 1.0836 0.0301 0.0533 0.043 Uiso 1 1 calc R
H20C H 1.1203 0.1382 0.0797 0.043 Uiso 1 1 calc R
N1 N 1.15601(9) 0.74300(8) 0.03598(5) 0.0259(2) Uani 1 1 d .
O1 O 0.78253(7) 0.13361(6) 0.18904(4) 0.02146(19) Uani 1 1 d .
O2 O 1.23863(8) 0.73366(7) 0.00422(5) 0.0363(3) Uani 1 1 d .
O3 O 1.12039(9) 0.82520(7) 0.05372(5) 0.0372(3) Uani 1 1 d .

loop_
_atom_site_aniso_label
_atom_site_aniso_U_11
_atom_site_aniso_U_22
_atom_site_aniso_U_33
_atom_site_aniso_U_23
_atom_site_aniso_U_13
_atom_site_aniso_U_12
C1 0.0153(5) 0.0148(5) 0.0199(6) 0.0007(4) -0.0021(4) 0.0004(4)
C2 0.0151(5) 0.0150(5) 0.0203(6) -0.0018(4) -0.0025(4) 0.0012(4)
C3 0.0150(5) 0.0172(5) 0.0186(5) -0.0012(4) 0.0003(4) 0.0005(4)
C4 0.0147(5) 0.0150(5) 0.0181(5) 0.0011(4) -0.0029(4) -0.0004(4)
C5 0.0164(5) 0.0139(5) 0.0194(5) -0.0017(4) -0.0017(4) 0.0012(4)
C6 0.0134(5) 0.0160(5) 0.0179(5) -0.0003(4) -0.0017(4) 0.0010(4)
C7 0.0166(5) 0.0158(5) 0.0164(5) 0.0005(4) -0.0029(4) -0.0014(4)
C8 0.0175(6) 0.0178(5) 0.0220(6) 0.0005(4) -0.0008(5) 0.0003(4)
C9 0.0166(5) 0.0230(6) 0.0223(6) 0.0038(5) -0.0002(5) -0.0018(5)
C10 0.0228(6) 0.0179(5) 0.0209(6) 0.0044(4) -0.0050(5) -0.0057(5)
C11 0.0284(7) 0.0159(5) 0.0245(6) -0.0003(5) 0.0007(5) 0.0000(5)
C12 0.0212(6) 0.0171(5) 0.0235(6) 0.0002(4) 0.0027(5) 0.0001(4)
C13 0.0173(6) 0.0171(5) 0.0179(5) -0.0003(4) 0.0020(4) -0.0010(4)
C14 0.0279(6) 0.0262(6) 0.0210(6) 0.0042(5) 0.0004(5) -0.0012(5)
C15 0.0252(6) 0.0204(6) 0.0224(6) -0.0045(5) 0.0045(5) -0.0015(5)
C16 0.0176(6) 0.0211(6) 0.0274(6) -0.0023(5) 0.0032(5) -0.0014(4)
C17 0.0187(6) 0.0137(5) 0.0297(6) -0.0030(4) 0.0033(5) 0.0003(4)
C18 0.0264(6) 0.0177(5) 0.0315(7) -0.0066(5) 0.0039(5) -0.0040(5)
C19 0.0222(6) 0.0178(6) 0.0416(8) 0.0019(5) -0.0027(6) 0.0037(5)
C20 0.0255(6) 0.0178(6) 0.0425(8) -0.0074(5) 0.0117(6) 0.0002(5)
N1 0.0259(6) 0.0230(5) 0.0288(6) 0.0092(4) -0.0061(5) -0.0067(4)
O1 0.0208(4) 0.0153(4) 0.0282(5) 0.0013(3) 0.0032(3) -0.0023(3)
O2 0.0238(5) 0.0332(5) 0.0519(6) 0.0187(5) 0.0025(5) -0.0047(4)
O3 0.0524(7) 0.0176(4) 0.0415(6) 0.0029(4) 0.0018(5) -0.0073(4)

loop_
_atom_type_symbol
_atom_type_description
_atom_type_scat_dispersion_real
_atom_type_scat_dispersion_imag
_atom_type_scat_source
C C 0.0033 0.0016 'International Tables Vol C Tables 4.2.6.8 and 6.1.1.4'
H H 0 0 'International Tables Vol C Tables 4.2.6.8 and 6.1.1.4'
N N 0.0061 0.0033 'International Tables Vol C Tables 4.2.6.8 and 6.1.1.4'
O O 0.0106 0.006 'International Tables Vol C Tables 4.2.6.8 and 6.1.1.4'

loop_
_geom_angle_atom_site_label_1
_geom_angle_atom_site_label_2
_geom_angle_atom_site_label_3
_geom_angle
O1 C1 C2 120.50(10)
O1 C1 C6 120.45(10)
C2 C1 C6 119.05(10)
C3 C2 C1 118.24(10)
C3 C2 C17 122.69(10)
C1 C2 C17 119.03(10)
C2 C3 C4 122.71(11)
C2 C3 H3 118.6
C4 C3 H3 118.6
C3 C4 C5 118.62(10)
C3 C4 C7 120.47(10)
C5 C4 C7 120.82(10)
C6 C5 C4 122.55(10)
C6 C5 H5 118.7
C4 C5 H5 118.7
C5 C6 C1 118.18(10)
C5 C6 C13 123.35(10)
C1 C6 C13 118.47(9)
C8 C7 C12 117.66(10)
C8 C7 C4 121.68(10)
C12 C7 C4 120.65(10)
C9 C8 C7 121.39(11)
C9 C8 H8 119.3
C7 C8 H8 119.3
C8 C9 C10 118.77(11)
C8 C9 H9 120.6
C10 C9 H9 120.6
C11 C10 C9 122.00(11)
C11 C10 N1 118.82(11)
C9 C10 N1 119.15(11)
C10 C11 C12 118.74(11)
C10 C11 H11 120.6
C12 C11 H11 120.6
C11 C12 C7 121.37(11)
C11 C12 H12 119.3
C7 C12 H12 119.3
C6 C13 C15 111.49(9)
C6 C13 C14 110.19(9)
C15 C13 C14 107.25(10)
C6 C13 C16 109.97(9)
C15 C13 C16 107.73(9)
C14 C13 C16 110.14(10)
C13 C14 H14A 109.5
C13 C14 H14B 109.5
H14A C14 H14B 109.5
C13 C14 H14C 109.5
H14A C14 H14C 109.5
H14B C14 H14C 109.5
C13 C15 H15A 109.5
C13 C15 H15B 109.5
H15A C15 H15B 109.5
C13 C15 H15C 109.5
H15A C15 H15C 109.5
H15B C15 H15C 109.5
C13 C16 H16A 109.5
C13 C16 H16B 109.5
H16A C16 H16B 109.5
C13 C16 H16C 109.5
H16A C16 H16C 109.5
H16B C16 H16C 109.5
C20 C17 C2 111.40(10)
C20 C17 C19 107.20(10)
C2 C17 C19 108.20(10)
C20 C17 C18 107.94(10)
C2 C17 C18 111.91(10)
C19 C17 C18 110.09(10)
C17 C18 H18A 109.5
C17 C18 H18B 109.5
H18A C18 H18B 109.5
C17 C18 H18C 109.5
H18A C18 H18C 109.5
H18B C18 H18C 109.5
C17 C19 H19A 109.5
C17 C19 H19B 109.5
H19A C19 H19B 109.5
C17 C19 H19C 109.5
H19A C19 H19C 109.5
H19B C19 H19C 109.5
C17 C20 H20A 109.5
C17 C20 H20B 109.5
H20A C20 H20B 109.5
C17 C20 H20C 109.5
H20A C20 H20C 109.5
H20B C20 H20C 109.5
O2 N1 O3 123.77(11)
O2 N1 C10 118.30(11)
O3 N1 C10 117.92(11)

loop_
_geom_bond_atom_site_label_1
_geom_bond_atom_site_label_2
_geom_bond_distance
C1 O1 1.2504(14)
C1 C2 1.4703(16)
C1 C6 1.4754(15)
C2 C3 1.3696(16)
C2 C17 1.5297(15)
C3 C4 1.4197(15)
C3 H3 0.95
C4 C5 1.4226(16)
C4 C7 1.4754(15)
C5 C6 1.3710(16)
C5 H5 0.95
C6 C13 1.5300(16)
C7 C8 1.4067(16)
C7 C12 1.4115(16)
C8 C9 1.3832(16)
C8 H8 0.95
C9 C10 1.3871(17)
C9 H9 0.95
C10 C11 1.3824(18)
C10 N1 1.4723(15)
C11 C12 1.3842(16)
C11 H11 0.95
C12 H12 0.95
C13 C15 1.5334(16)
C13 C14 1.5436(17)
C13 C16 1.5440(16)
C14 H14A 0.98
C14 H14B 0.98
C14 H14C 0.98
C15 H15A 0.98
C15 H15B 0.98
C15 H15C 0.98
C16 H16A 0.98
C16 H16B 0.98
C16 H16C 0.98
C17 C20 1.5279(17)
C17 C19 1.5395(18)
C17 C18 1.5418(17)
C18 H18A 0.98
C18 H18B 0.98
C18 H18C 0.98
C19 H19A 0.98
C19 H19B 0.98
C19 H19C 0.98
C20 H20A 0.98
C20 H20B 0.98
C20 H20C 0.98
N1 O2 1.2260(15)
N1 O3 1.2290(15)
